data_4071748
loop_
_publ_author_name
'Romero, Patricio E.'
'Whited, Matthew T.'
'Grubbs, Robert H.'

_publ_section_title
;
 Multiple C&#x2212;H Activations of Methyltert-Butyl Ether at Pincer
 Iridium Complexes: Synthesis and Thermolysis of Ir(I) Fischer Carbenes1
;
_journal_issue 14
_journal_name_full Organometallics
_journal_page_first 3422
_journal_paper_doi 10.1021/om8003515
_journal_volume 27
_journal_year 2008
_chemical_formula_moiety 'C27 H42 Ir N O P2, C6 H6'
_chemical_formula_sum 'C33 H48 Ir N O P2'
_chemical_formula_weight 728.86
_chemical_name_systematic
; 
 ? 
;
_space_group_IT_number 56
_symmetry_cell_setting orthorhombic
_symmetry_space_group_name_Hall '-P 2ab 2ac'
_symmetry_space_group_name_H-M 'P c c n'
_atom_sites_solution_hydrogens geom
_atom_sites_solution_primary direct
_atom_sites_solution_secondary difmap
_audit_creation_method SHELXL-97
_cell_angle_alpha 90.00
_cell_angle_beta 90.00
_cell_angle_gamma 90.00
_cell_formula_units_Z 4
_cell_length_a 11.0661(3)
_cell_length_b 14.3670(4)
_cell_length_c 20.2719(5)
_cell_measurement_reflns_used 7551
_cell_measurement_temperature 100(2)
_cell_measurement_theta_max 41.90
_cell_measurement_theta_min 2.46
_cell_volume 3222.96(15)
_computing_cell_refinement 'Bruker SMART'
_computing_data_collection 'Bruker SMART'
_computing_data_reduction 'Bruker SAINT'
_computing_molecular_graphics 'Bruker SHELXTL'
_computing_publication_material 'Bruker SHELXTL'
_computing_structure_refinement 'SHELXL-97 (Sheldrick, 1997)'
_computing_structure_solution 'SHELXS-97 (Sheldrick, 1990)'
_diffrn_ambient_temperature 100(2)
_diffrn_measured_fraction_theta_full 0.996
_diffrn_measured_fraction_theta_max 0.978
_diffrn_measurement_device_type 'CCD area detector'
_diffrn_measurement_method 'phi and omega scans'
_diffrn_radiation_monochromator graphite
_diffrn_radiation_source 'fine-focus sealed tube'
_diffrn_radiation_type MoK\a
_diffrn_radiation_wavelength 0.71073
_diffrn_reflns_av_R_equivalents 0.0711
_diffrn_reflns_av_sigmaI/netI 0.0458
_diffrn_reflns_limit_h_max 20
_diffrn_reflns_limit_h_min -20
_diffrn_reflns_limit_k_max 26
_diffrn_reflns_limit_k_min -25
_diffrn_reflns_limit_l_max 38
_diffrn_reflns_limit_l_min -37
_diffrn_reflns_number 70252
_diffrn_reflns_theta_full 33.55
_diffrn_reflns_theta_max 42.29
_diffrn_reflns_theta_min 2.01
_exptl_absorpt_coefficient_mu 4.267
_exptl_absorpt_correction_T_max 0.329
_exptl_absorpt_correction_T_min 0.252
_exptl_absorpt_correction_type multi-scan
_exptl_absorpt_process_details 'Bruker SADABS'
_exptl_crystal_colour yellow
_exptl_crystal_density_diffrn 1.502
_exptl_crystal_density_method 'not measured'
_exptl_crystal_description block
_exptl_crystal_F_000 1472
_exptl_crystal_size_max 0.30
_exptl_crystal_size_mid 0.30
_exptl_crystal_size_min 0.26
_refine_diff_density_max 3.866
_refine_diff_density_min -2.343
_refine_diff_density_rms 0.207
_refine_ls_extinction_method none
_refine_ls_goodness_of_fit_ref 1.527
_refine_ls_hydrogen_treatment constr
_refine_ls_matrix_type full
_refine_ls_number_parameters 179
_refine_ls_number_reflns 11211
_refine_ls_number_restraints 0
_refine_ls_restrained_S_all 1.527
_refine_ls_R_factor_all 0.0646
_refine_ls_R_factor_gt 0.0365
_refine_ls_shift/su_max 0.002
_refine_ls_shift/su_mean 0.000
_refine_ls_structure_factor_coef Fsqd
_refine_ls_weighting_details 'calc w=1/[\s^2^(Fo^2^)+(0.0000P)^2^+0.0000P] where P=(Fo^2^+2Fc^2^)/3'
_refine_ls_weighting_scheme calc
_refine_ls_wR_factor_gt 0.0722
_refine_ls_wR_factor_ref 0.0787
_reflns_number_gt 7178
_reflns_number_total 11211
_reflns_threshold_expression >2sigma(I)
_cod_data_source_file om8003515-file002.cif
_cod_data_source_block mtw69abs
_cod_depositor_comments
;
The following automatic conversions were performed:

'_symmetry_cell_setting' value 'Orthorhombic' changed to
'orthorhombic' according to
/home/saulius/struct/CIF-dictionaries/cif_core.dic dictionary named
'cif_core.dic' version 2.4.1 from 2010-06-29.

Automatic conversion script
Id: cif_fix_values 1715 2011-07-08 13:25:40Z adriana 
;
_cod_original_sg_symbol_H-M Pccn
_cod_database_code 4071748

loop_
_symmetry_equiv_pos_as_xyz
'x, y, z'
'-x+1/2, -y+1/2, z'
'-x, y+1/2, -z+1/2'
'x+1/2, -y, -z+1/2'
'-x, -y, -z'
'x-1/2, y-1/2, -z'
'x, -y-1/2, z-1/2'
'-x-1/2, y, z-1/2'

loop_
_atom_site_label
_atom_site_type_symbol
_atom_site_fract_x
_atom_site_fract_y
_atom_site_fract_z
_atom_site_U_iso_or_equiv
_atom_site_adp_type
_atom_site_occupancy
_atom_site_symmetry_multiplicity
_atom_site_calc_flag
_atom_site_refinement_flags
Ir1 Ir 0.2500 0.7500 0.158374(4) 0.01030(2) Uani 1 2 d S
P1 P 0.30672(4) 0.59800(3) 0.13881(2) 0.01051(7) Uani 1 1 d .
N1 N 0.2500 0.7500 0.05485(10) 0.0118(3) Uani 1 2 d S
C6 C 0.2469(2) 0.58265(12) 0.05627(8) 0.0117(2) Uani 1 1 d .
C11 C 0.24357(19) 0.50335(13) 0.18883(9) 0.0128(3) Uani 1 1 d .
H11 H 0.2682 0.4428 0.1685 0.015 Uiso 1 1 calc R
O1 O 0.2500 0.7500 0.30589(13) 0.0545(12) Uani 1 2 d S
C14 C 0.2500 0.7500 0.24938(14) 0.0261(6) Uani 1 2 d S
C2 C 0.17505(18) 0.66009(14) -0.04159(9) 0.0138(3) Uani 1 1 d .
H2 H 0.1615 0.7149 -0.0667 0.017 Uiso 1 1 calc R
C1 C 0.22631(16) 0.66706(14) 0.02212(9) 0.0122(3) Uani 1 1 d .
C5 C 0.21615(18) 0.49670(14) 0.02875(10) 0.0139(3) Uani 1 1 d .
H5 H 0.2318 0.4413 0.0529 0.017 Uiso 1 1 calc R
C4 C 0.16272(18) 0.49062(14) -0.03367(10) 0.0142(3) Uani 1 1 d .
C3 C 0.14446(19) 0.57415(15) -0.06772(10) 0.0153(3) Uani 1 1 d .
H3 H 0.1096 0.5718 -0.1105 0.018 Uiso 1 1 calc R
C12 C 0.2920(2) 0.50615(17) 0.25959(11) 0.0204(4) Uani 1 1 d .
H12A H 0.2716 0.5661 0.2798 0.031 Uiso 1 1 calc R
H12B H 0.3800 0.4984 0.2590 0.031 Uiso 1 1 calc R
H12C H 0.2555 0.4557 0.2853 0.031 Uiso 1 1 calc R
C8 C 0.47093(17) 0.57450(15) 0.13298(11) 0.0157(3) Uani 1 1 d .
H8 H 0.5078 0.5906 0.1765 0.019 Uiso 1 1 calc R
C13 C 0.10518(19) 0.50784(16) 0.18967(11) 0.0187(4) Uani 1 1 d .
H13A H 0.0731 0.4536 0.2132 0.028 Uiso 1 1 calc R
H13B H 0.0747 0.5080 0.1443 0.028 Uiso 1 1 calc R
H13C H 0.0792 0.5648 0.2121 0.028 Uiso 1 1 calc R
C9 C 0.5277(2) 0.6384(2) 0.08089(14) 0.0273(5) Uani 1 1 d .
H9A H 0.6158 0.6321 0.0822 0.041 Uiso 1 1 calc R
H9B H 0.5055 0.7032 0.0902 0.041 Uiso 1 1 calc R
H9C H 0.4980 0.6209 0.0371 0.041 Uiso 1 1 calc R
C10 C 0.5016(2) 0.47259(18) 0.11826(14) 0.0248(5) Uani 1 1 d .
H10A H 0.4616 0.4534 0.0773 0.037 Uiso 1 1 calc R
H10B H 0.4735 0.4333 0.1547 0.037 Uiso 1 1 calc R
H10C H 0.5892 0.4658 0.1133 0.037 Uiso 1 1 calc R
C7 C 0.1212(2) 0.39839(15) -0.06079(11) 0.0177(4) Uani 1 1 d .
H7A H 0.1659 0.3480 -0.0393 0.027 Uiso 1 1 calc R
H7B H 0.1360 0.3965 -0.1084 0.027 Uiso 1 1 calc R
H7C H 0.0345 0.3907 -0.0523 0.027 Uiso 1 1 calc R
C15 C 0.3087(8) 0.2482(3) 0.1294(4) 0.089(2) Uani 1 1 d .
H15 H 0.3507 0.2466 0.0885 0.107 Uiso 1 1 calc R
C16 C 0.3718(6) 0.2467(3) 0.1860(6) 0.097(3) Uani 1 1 d .
H16 H 0.4575 0.2442 0.1849 0.116 Uiso 1 1 calc R
C17 C 0.3127(10) 0.2487(4) 0.2450(4) 0.129(5) Uani 1 1 d .
H17 H 0.3565 0.2485 0.2854 0.155 Uiso 1 1 calc R

loop_
_atom_site_aniso_label
_atom_site_aniso_U_11
_atom_site_aniso_U_22
_atom_site_aniso_U_33
_atom_site_aniso_U_23
_atom_site_aniso_U_13
_atom_site_aniso_U_12
Ir1 0.01272(4) 0.01061(4) 0.00756(3) 0.000 0.000 -0.00003(4)
P1 0.01049(17) 0.01131(18) 0.00974(16) 0.00009(16) -0.00022(15) -0.00039(15)
N1 0.0127(7) 0.0117(8) 0.0110(7) 0.000 0.000 -0.0017(9)
C6 0.0133(6) 0.0126(6) 0.0092(5) -0.0003(5) -0.0001(7) -0.0014(7)
C11 0.0127(7) 0.0126(6) 0.0132(6) 0.0021(5) 0.0012(7) -0.0001(7)
O1 0.124(4) 0.0279(14) 0.0117(9) 0.000 0.000 0.0169(19)
C14 0.052(2) 0.0157(11) 0.0106(9) 0.000 0.000 0.0062(16)
C2 0.0163(8) 0.0143(8) 0.0107(7) 0.0009(6) -0.0004(6) -0.0024(6)
C1 0.0137(7) 0.0131(7) 0.0099(6) -0.0006(6) 0.0005(5) -0.0023(5)
C5 0.0143(7) 0.0142(8) 0.0132(7) -0.0010(6) 0.0002(6) -0.0010(6)
C4 0.0143(7) 0.0150(8) 0.0133(7) -0.0033(6) 0.0001(6) -0.0026(6)
C3 0.0150(7) 0.0187(9) 0.0121(7) -0.0022(6) -0.0009(6) -0.0032(6)
C12 0.0204(9) 0.0257(11) 0.0151(8) 0.0064(8) -0.0032(7) -0.0017(8)
C8 0.0103(7) 0.0196(9) 0.0171(8) -0.0002(7) 0.0004(6) -0.0004(6)
C13 0.0134(8) 0.0217(10) 0.0209(9) 0.0056(8) -0.0002(7) -0.0029(7)
C9 0.0181(9) 0.0308(13) 0.0329(12) 0.0077(10) 0.0076(9) -0.0018(9)
C10 0.0177(9) 0.0232(11) 0.0337(13) -0.0035(9) 0.0029(9) 0.0054(8)
C7 0.0196(9) 0.0168(9) 0.0165(8) -0.0033(7) -0.0008(7) -0.0039(7)
C15 0.149(7) 0.0207(16) 0.098(4) -0.008(3) 0.038(4) -0.020(4)
C16 0.077(4) 0.0183(16) 0.195(9) -0.003(4) -0.024(5) -0.002(2)
C17 0.261(14) 0.0184(16) 0.107(5) -0.005(4) -0.094(7) 0.018(6)

loop_
_atom_type_symbol
_atom_type_description
_atom_type_scat_dispersion_real
_atom_type_scat_dispersion_imag
_atom_type_scat_source
C C 0.0033 0.0016 'International Tables Vol C Tables 4.2.6.8 and 6.1.1.4'
H H 0.0000 0.0000 'International Tables Vol C Tables 4.2.6.8 and 6.1.1.4'
N N 0.0061 0.0033 'International Tables Vol C Tables 4.2.6.8 and 6.1.1.4'
O O 0.0106 0.0060 'International Tables Vol C Tables 4.2.6.8 and 6.1.1.4'
P P 0.1023 0.0942 'International Tables Vol C Tables 4.2.6.8 and 6.1.1.4'
Ir Ir -1.4442 7.9887 'International Tables Vol C Tables 4.2.6.8 and 6.1.1.4'

loop_
_geom_angle_atom_site_label_1
_geom_angle_atom_site_label_2
_geom_angle_atom_site_label_3
_geom_angle
_geom_angle_site_symmetry_1
_geom_angle_site_symmetry_3
C14 Ir1 N1 180.0 . .
C14 Ir1 P1 99.899(12) . .
N1 Ir1 P1 80.101(12) . .
C14 Ir1 P1 99.899(12) . 2_565
N1 Ir1 P1 80.101(12) . 2_565
P1 Ir1 P1 160.20(2) . 2_565
C6 P1 C11 106.31(9) . .
C6 P1 C8 106.10(10) . .
C11 P1 C8 105.90(10) . .
C6 P1 Ir1 100.04(6) . .
C11 P1 Ir1 120.21(7) . .
C8 P1 Ir1 116.78(7) . .
C1 N1 C1 122.9(2) . 2_565
C1 N1 Ir1 118.53(11) . .
C1 N1 Ir1 118.53(11) 2_565 .
C5 C6 C1 121.54(17) . .
C5 C6 P1 124.40(14) . .
C1 C6 P1 113.96(13) . .
C12 C11 C13 109.77(17) . .
C12 C11 P1 111.38(15) . .
C13 C11 P1 110.83(13) . .
C12 C11 H11 108.3 . .
C13 C11 H11 108.3 . .
P1 C11 H11 108.3 . .
O1 C14 Ir1 180.0 . .
C3 C2 C1 120.68(18) . .
C3 C2 H2 119.7 . .
C1 C2 H2 119.7 . .
N1 C1 C2 124.94(18) . .
N1 C1 C6 118.13(16) . .
C2 C1 C6 116.79(17) . .
C6 C5 C4 121.27(19) . .
C6 C5 H5 119.4 . .
C4 C5 H5 119.4 . .
C3 C4 C5 116.97(18) . .
C3 C4 C7 122.03(18) . .
C5 C4 C7 120.92(19) . .
C2 C3 C4 122.72(18) . .
C2 C3 H3 118.6 . .
C4 C3 H3 118.6 . .
C11 C12 H12A 109.5 . .
C11 C12 H12B 109.5 . .
H12A C12 H12B 109.5 . .
C11 C12 H12C 109.5 . .
H12A C12 H12C 109.5 . .
H12B C12 H12C 109.5 . .
C10 C8 C9 110.3(2) . .
C10 C8 P1 113.80(15) . .
C9 C8 P1 109.66(15) . .
C10 C8 H8 107.6 . .
C9 C8 H8 107.6 . .
P1 C8 H8 107.6 . .
C11 C13 H13A 109.5 . .
C11 C13 H13B 109.5 . .
H13A C13 H13B 109.5 . .
C11 C13 H13C 109.5 . .
H13A C13 H13C 109.5 . .
H13B C13 H13C 109.5 . .
C8 C9 H9A 109.5 . .
C8 C9 H9B 109.5 . .
H9A C9 H9B 109.5 . .
C8 C9 H9C 109.5 . .
H9A C9 H9C 109.5 . .
H9B C9 H9C 109.5 . .
C8 C10 H10A 109.5 . .
C8 C10 H10B 109.5 . .
H10A C10 H10B 109.5 . .
C8 C10 H10C 109.5 . .
H10A C10 H10C 109.5 . .
H10B C10 H10C 109.5 . .
C4 C7 H7A 109.5 . .
C4 C7 H7B 109.5 . .
H7A C7 H7B 109.5 . .
C4 C7 H7C 109.5 . .
H7A C7 H7C 109.5 . .
H7B C7 H7C 109.5 . .
C15 C15 C16 121.3(5) 2 .
C15 C15 H15 119.3 2 .
C16 C15 H15 119.3 . .
C17 C16 C15 120.0(8) . .
C17 C16 H16 120.0 . .
C15 C16 H16 120.0 . .
C17 C17 C16 118.7(5) 2 .
C17 C17 H17 120.7 2 .
C16 C17 H17 120.7 . .

loop_
_geom_bond_atom_site_label_1
_geom_bond_atom_site_label_2
_geom_bond_distance
_geom_bond_site_symmetry_2
Ir1 C14 1.845(3) .
Ir1 N1 2.099(2) .
Ir1 P1 2.3066(5) .
Ir1 P1 2.3066(5) 2_565
P1 C6 1.8131(18) .
P1 C11 1.8345(19) .
P1 C8 1.852(2) .
N1 C1 1.389(2) .
N1 C1 1.389(2) 2_565
C6 C5 1.397(3) .
C6 C1 1.415(3) .
C11 C12 1.532(3) .
C11 C13 1.533(3) .
C11 H11 1.0000 .
O1 C14 1.146(4) .
C2 C3 1.386(3) .
C2 C1 1.414(3) .
C2 H2 0.9500 .
C5 C4 1.399(3) .
C5 H5 0.9500 .
C4 C3 1.399(3) .
C4 C7 1.506(3) .
C3 H3 0.9500 .
C12 H12A 0.9800 .
C12 H12B 0.9800 .
C12 H12C 0.9800 .
C8 C10 1.532(3) .
C8 C9 1.534(3) .
C8 H8 1.0000 .
C13 H13A 0.9800 .
C13 H13B 0.9800 .
C13 H13C 0.9800 .
C9 H9A 0.9800 .
C9 H9B 0.9800 .
C9 H9C 0.9800 .
C10 H10A 0.9800 .
C10 H10B 0.9800 .
C10 H10C 0.9800 .
C7 H7A 0.9800 .
C7 H7B 0.9800 .
C7 H7C 0.9800 .
C15 C15 1.300(17) 2
C15 C16 1.344(12) .
C15 H15 0.9500 .
C16 C17 1.364(13) .
C16 H16 0.9500 .
C17 C17 1.39(2) 2
C17 H17 0.9500 .
